data_7211328
loop_
_publ_author_name
'Tong, Yu-Zhang'
'Wang, Qing-Lun'
'Su, Cheng-Yun'
'Ma, Yue'
'Ren, Shi'
'Xu, Gong-Feng'
'Yang, Guang-Ming'
'Cheng, Peng'
'Liao, Dai-Zheng'

_publ_section_title
;
 Nine cyanide-bridged bimetallic magnetic chains derived from
 octacyanomolybdate(v) and lanthanide(iii) building blocks
;
_journal_issue 46
_journal_name_full CrystEngComm
_journal_page_first 9906
_journal_paper_doi 10.1039/c3ce41048j
_journal_volume 15
_journal_year 2013
_chemical_formula_sum 'C26 H42 Ho Mo N14 O6'
_chemical_formula_weight 907.61
_chemical_name_systematic
;
?
;
_space_group_IT_number 14
_symmetry_cell_setting monoclinic
_symmetry_space_group_name_Hall '-P 2ybc'
_symmetry_space_group_name_H-M 'P 1 21/c 1'
_atom_sites_solution_hydrogens geom
_atom_sites_solution_primary direct
_atom_sites_solution_secondary difmap
_audit_creation_method SHELXL-97
_cell_angle_alpha 90.00
_cell_angle_beta 90.86(3)
_cell_angle_gamma 90.00
_cell_formula_units_Z 4
_cell_length_a 16.396(3)
_cell_length_b 10.996(2)
_cell_length_c 21.194(4)
_cell_measurement_temperature 293(2)
_cell_measurement_theta_max 25.01
_cell_measurement_theta_min 1.92
_cell_volume 3820.6(12)
_computing_cell_refinement 'Bruker XSCANS'
_computing_data_collection 'Bruker XSCANS'
_computing_data_reduction 'Bruker SHELXTL'
_computing_molecular_graphics 'Bruker SHELXTL'
_computing_publication_material 'Bruker SHELXTL'
_computing_structure_refinement 'SHELXL-97 (Sheldrick, 1997)'
_computing_structure_solution 'SHELXS-97 (Sheldrick, 1990)'
_diffrn_ambient_temperature 293(2)
_diffrn_measured_fraction_theta_full 1.000
_diffrn_measured_fraction_theta_max 1.000
_diffrn_measurement_device_type 'Bruker P4'
_diffrn_measurement_method '\w scans'
_diffrn_radiation_monochromator graphite
_diffrn_radiation_source 'fine-focus sealed tube'
_diffrn_radiation_type MoK\a
_diffrn_radiation_wavelength 0.71073
_diffrn_reflns_av_R_equivalents 0.0665
_diffrn_reflns_av_sigmaI/netI 0.0605
_diffrn_reflns_limit_h_max 19
_diffrn_reflns_limit_h_min -19
_diffrn_reflns_limit_k_max 13
_diffrn_reflns_limit_k_min -12
_diffrn_reflns_limit_l_max 24
_diffrn_reflns_limit_l_min -25
_diffrn_reflns_number 25824
_diffrn_reflns_theta_full 25.01
_diffrn_reflns_theta_max 25.01
_diffrn_reflns_theta_min 1.92
_exptl_absorpt_coefficient_mu 2.439
_exptl_absorpt_correction_T_max 0.7585
_exptl_absorpt_correction_T_min 0.6160
_exptl_absorpt_correction_type multi-scan
_exptl_absorpt_process_details SADABS
_exptl_crystal_colour yellow
_exptl_crystal_density_diffrn 1.578
_exptl_crystal_density_meas ?
_exptl_crystal_density_method 'not measured'
_exptl_crystal_description block
_exptl_crystal_F_000 1811
_exptl_crystal_size_max 0.22
_exptl_crystal_size_mid 0.16
_exptl_crystal_size_min 0.12
_refine_diff_density_max 1.363
_refine_diff_density_min -1.288
_refine_diff_density_rms 0.216
_refine_ls_extinction_method none
_refine_ls_goodness_of_fit_ref 1.171
_refine_ls_hydrogen_treatment constr
_refine_ls_matrix_type full
_refine_ls_number_parameters 445
_refine_ls_number_reflns 6744
_refine_ls_number_restraints 68
_refine_ls_restrained_S_all 1.194
_refine_ls_R_factor_all 0.0734
_refine_ls_R_factor_gt 0.0595
_refine_ls_shift/su_max 0.058
_refine_ls_shift/su_mean 0.001
_refine_ls_structure_factor_coef Fsqd
_refine_ls_weighting_details 'calc w=1/[\s^2^(Fo^2^)+(0.0634P)^2^+10.1778P] where P=(Fo^2^+2Fc^2^)/3'
_refine_ls_weighting_scheme calc
_refine_ls_wR_factor_gt 0.1395
_refine_ls_wR_factor_ref 0.1522
_reflns_number_gt 5784
_reflns_number_total 6744
_reflns_threshold_expression >2sigma(I)
_cod_data_source_file c3ce41048j.txt
_cod_data_source_block shelxl2
_cod_depositor_comments
;
The following automatic conversions were performed:

'_symmetry_cell_setting' value 'Monoclinic' changed to 'monoclinic'
according to /home/saulius/struct/CIF-dictionaries/cif_core.dic
dictionary named 'cif_core.dic' version 2.4.2 from 2011-04-26.

Automatic conversion script
Id: cif_fix_values 1891 2012-01-12 08:04:46Z andrius 

The following automatic conversions were performed:

'_exptl_crystal_density_meas' value 'none' was changed to '?' - the
value is perceived as not measured.

Automatic conversion script
Id: cif_fix_values 3008 2015-01-20 13:52:24Z robertas 
;
_cod_original_sg_symbol_H-M P2(1)/c
_cod_database_code 7211328

loop_
_symmetry_equiv_pos_as_xyz
'x, y, z'
'-x, y+1/2, -z+1/2'
'-x, -y, -z'
'x, -y-1/2, z-1/2'

loop_
_atom_site_label
_atom_site_type_symbol
_atom_site_fract_x
_atom_site_fract_y
_atom_site_fract_z
_atom_site_U_iso_or_equiv
_atom_site_adp_type
_atom_site_occupancy
_atom_site_symmetry_multiplicity
_atom_site_calc_flag
_atom_site_refinement_flags
C1 C 0.6676(6) 0.2697(8) 0.2176(5) 0.048(2) Uani 1 1 d .
C2 C 0.6401(6) 0.1897(9) 0.1016(4) 0.058(3) Uani 1 1 d .
C3 C 0.7587(4) 0.0863(7) 0.1676(4) 0.0354(17) Uani 1 1 d .
C4 C 0.7972(7) 0.1714(9) 0.0598(4) 0.064(3) Uani 1 1 d .
C5 C 0.8611(6) 0.3584(9) 0.1082(4) 0.059(2) Uani 1 1 d .
C6 C 0.7057(6) 0.3861(9) 0.0620(4) 0.054(2) Uani 1 1 d .
C7 C 0.7413(5) 0.4597(8) 0.1717(4) 0.0400(18) Uani 1 1 d .
C8 C 0.8329(6) 0.2704(8) 0.2192(5) 0.052(2) Uani 1 1 d .
C9 C 0.7176(11) 0.4605(14) 0.3846(7) 0.123(6) Uani 1 1 d .
H9A H 0.7314 0.4591 0.3407 0.185 Uiso 1 1 calc R
H9B H 0.6731 0.4055 0.3917 0.185 Uiso 1 1 calc R
H9C H 0.7640 0.4359 0.4096 0.185 Uiso 1 1 calc R
C10 C 0.6657(12) 0.5910(19) 0.4652(7) 0.161(8) Uani 1 1 d .
H10A H 0.6773 0.6716 0.4803 0.242 Uiso 1 1 calc R
H10B H 0.6928 0.5327 0.4920 0.242 Uiso 1 1 calc R
H10C H 0.6079 0.5770 0.4658 0.242 Uiso 1 1 calc R
C11 C 0.6966(7) 0.6655(11) 0.3610(6) 0.076(3) Uani 1 1 d .
H11 H 0.6827 0.7427 0.3753 0.091 Uiso 1 1 calc R
C12 C 0.9856(14) 0.592(3) 0.3462(8) 0.235(15) Uani 1 1 d .
H12A H 0.9613 0.6683 0.3566 0.352 Uiso 1 1 calc R
H12B H 1.0435 0.5962 0.3530 0.352 Uiso 1 1 calc R
H12C H 0.9633 0.5291 0.3724 0.352 Uiso 1 1 calc R
C13 C 1.0212(9) 0.4723(18) 0.2586(10) 0.175(10) Uani 1 1 d .
H13A H 1.0155 0.4709 0.2135 0.262 Uiso 1 1 calc R
H13B H 1.0059 0.3946 0.2754 0.262 Uiso 1 1 calc R
H13C H 1.0769 0.4894 0.2701 0.262 Uiso 1 1 calc R
C14 C 0.9148(8) 0.6155(15) 0.2493(8) 0.109(5) Uani 1 1 d .
H14 H 0.9082 0.5752 0.2110 0.131 Uiso 1 1 calc R
C15 C 0.8503(15) 0.966(2) 0.4239(9) 0.236(15) Uani 1 1 d .
H15A H 0.8697 0.8938 0.4035 0.354 Uiso 1 1 calc R
H15B H 0.8134 0.9439 0.4568 0.354 Uiso 1 1 calc R
H15C H 0.8956 1.0099 0.4418 0.354 Uiso 1 1 calc R
C16 C 0.7827(11) 1.1628(14) 0.3951(7) 0.125(6) Uani 1 1 d .
H16A H 0.7327 1.1827 0.3734 0.187 Uiso 1 1 calc R
H16B H 0.8242 1.2201 0.3838 0.187 Uiso 1 1 calc R
H16C H 0.7745 1.1662 0.4399 0.187 Uiso 1 1 calc R
C17 C 0.7850(8) 0.9933(11) 0.3264(5) 0.078(3) Uani 1 1 d .
H17 H 0.7522 1.0406 0.3000 0.094 Uiso 1 1 calc R
C18 C 0.5869(5) 0.9432(9) 0.2436(4) 0.050(2) Uani 1 1 d .
H18 H 0.5935 0.9683 0.2021 0.060 Uiso 1 1 calc R
C19 C 0.4686(6) 1.0724(11) 0.2454(6) 0.083(4) Uani 1 1 d .
H19A H 0.4821 1.0838 0.2019 0.124 Uiso 1 1 calc R
H19B H 0.4718 1.1489 0.2671 0.124 Uiso 1 1 calc R
H19C H 0.4141 1.0409 0.2481 0.124 Uiso 1 1 calc R
C20 C 0.5121(8) 0.9465(13) 0.3399(5) 0.096(4) Uani 1 1 d .
H20A H 0.5346 0.8667 0.3459 0.144 Uiso 1 1 calc R
H20B H 0.4546 0.9444 0.3477 0.144 Uiso 1 1 calc R
H20C H 0.5381 1.0022 0.3687 0.144 Uiso 1 1 calc R
C21 C 0.6234(5) 0.7139(7) 0.1000(4) 0.044(2) Uani 1 1 d .
H21 H 0.6566 0.6506 0.0866 0.053 Uiso 1 1 calc R
C22 C 0.5003(7) 0.8312(14) 0.0886(7) 0.107(5) Uani 1 1 d .
H22A H 0.4804 0.8144 0.1301 0.161 Uiso 1 1 calc R
H22B H 0.4552 0.8363 0.0594 0.161 Uiso 1 1 calc R
H22C H 0.5294 0.9069 0.0891 0.161 Uiso 1 1 calc R
C23 C 0.5281(9) 0.6599(13) 0.0161(7) 0.104(5) Uani 1 1 d .
H23A H 0.5722 0.6086 0.0030 0.156 Uiso 1 1 calc R
H23B H 0.5118 0.7118 -0.0182 0.156 Uiso 1 1 calc R
H23C H 0.4828 0.6103 0.0283 0.156 Uiso 1 1 calc R
C24 C 0.9324(14) 0.8595(19) 0.0060(10) 0.200(8) Uani 1 1 d DU
H24A H 0.9856 0.8911 0.0162 0.299 Uiso 1 1 calc R
H24B H 0.8934 0.9246 0.0056 0.299 Uiso 1 1 calc R
H24C H 0.9334 0.8220 -0.0349 0.299 Uiso 1 1 calc R
C25 C 0.9728(14) 0.689(2) 0.0562(13) 0.225(9) Uani 1 1 d DU
H25A H 1.0245 0.7295 0.0571 0.337 Uiso 1 1 calc R
H25B H 0.9703 0.6344 0.0207 0.337 Uiso 1 1 calc R
H25C H 0.9666 0.6428 0.0944 0.337 Uiso 1 1 calc R
C26 C 0.8575(10) 0.7987(17) 0.0915(8) 0.120(4) Uani 1 1 d U
H26 H 0.8371 0.8756 0.0821 0.144 Uiso 1 1 calc R
Ho1 Ho 0.75094(2) 0.77561(3) 0.222490(17) 0.03339(15) Uani 1 1 d .
Mo1 Mo 0.75008(4) 0.27390(6) 0.13854(3) 0.0363(2) Uani 1 1 d .
N1 N 0.7381(4) 0.5589(6) 0.1880(3) 0.0424(16) Uani 1 1 d .
N2 N 0.6820(7) 0.4439(9) 0.0213(4) 0.083(3) Uani 1 1 d .
N3 N 0.5808(6) 0.1442(9) 0.0851(5) 0.088(3) Uani 1 1 d .
N4 N 0.8234(8) 0.1189(9) 0.0197(4) 0.100(4) Uani 1 1 d .
N5 N 0.7598(4) -0.0137(6) 0.1826(3) 0.0419(16) Uani 1 1 d .
N6 N 0.8734(6) 0.2677(9) 0.2631(5) 0.080(3) Uani 1 1 d .
N7 N 0.6275(6) 0.2657(8) 0.2604(5) 0.074(3) Uani 1 1 d .
N8 N 0.9203(7) 0.4022(11) 0.0924(5) 0.098(3) Uani 1 1 d .
N9 N 0.5549(5) 0.7338(8) 0.0694(4) 0.063(2) Uani 1 1 d .
N10 N 0.5258(4) 0.9866(7) 0.2745(4) 0.0543(19) Uani 1 1 d .
N11 N 0.6945(6) 0.5784(9) 0.4017(4) 0.078(3) Uani 1 1 d .
N12 N 0.9693(5) 0.5650(9) 0.2839(5) 0.071(3) Uani 1 1 d .
N13 N 0.9105(9) 0.7735(13) 0.0509(6) 0.121(3) Uani 1 1 d DU
N14 N 0.8079(6) 1.0425(8) 0.3778(4) 0.079(3) Uani 1 1 d .
O1 O 0.8271(5) 0.7668(7) 0.1320(4) 0.079(2) Uani 1 1 d U
O2 O 0.6462(4) 0.7753(5) 0.1459(3) 0.0507(15) Uani 1 1 d .
O3 O 0.6371(3) 0.8703(6) 0.2662(3) 0.0521(15) Uani 1 1 d .
O4 O 0.8008(4) 0.8913(6) 0.3073(3) 0.0573(17) Uani 1 1 d .
O5 O 0.7145(4) 0.6568(6) 0.3069(3) 0.0629(18) Uani 1 1 d .
O6 O 0.8734(4) 0.6942(7) 0.2527(5) 0.089(3) Uani 1 1 d .

loop_
_atom_site_aniso_label
_atom_site_aniso_U_11
_atom_site_aniso_U_22
_atom_site_aniso_U_33
_atom_site_aniso_U_23
_atom_site_aniso_U_13
_atom_site_aniso_U_12
C1 0.058(6) 0.031(5) 0.055(5) -0.008(4) 0.006(4) -0.007(4)
C2 0.073(7) 0.045(6) 0.056(6) 0.009(5) -0.025(5) -0.006(5)
C3 0.037(4) 0.023(5) 0.046(4) -0.004(3) 0.001(3) 0.002(3)
C4 0.110(8) 0.037(5) 0.044(5) 0.001(5) 0.006(5) 0.002(6)
C5 0.074(7) 0.045(6) 0.057(6) -0.004(4) 0.022(5) 0.001(5)
C6 0.084(7) 0.038(5) 0.038(5) -0.004(4) -0.008(4) 0.008(5)
C7 0.048(5) 0.034(5) 0.038(4) 0.000(4) 0.001(3) -0.001(4)
C8 0.060(6) 0.034(5) 0.061(6) 0.004(4) -0.010(5) -0.004(4)
C9 0.193(17) 0.075(11) 0.100(10) 0.004(9) -0.012(11) -0.004(11)
C10 0.21(2) 0.18(2) 0.091(11) 0.032(12) 0.060(12) 0.049(16)
C11 0.099(8) 0.052(7) 0.077(8) 0.002(6) 0.010(6) 0.016(6)
C12 0.19(2) 0.44(5) 0.073(11) -0.013(19) -0.022(12) -0.02(3)
C13 0.066(9) 0.139(18) 0.32(3) -0.092(19) 0.019(12) -0.012(10)
C14 0.068(8) 0.109(13) 0.149(13) 0.037(10) -0.028(8) 0.000(8)
C15 0.29(3) 0.28(3) 0.134(15) -0.107(18) -0.118(18) 0.17(3)
C16 0.197(17) 0.086(11) 0.092(10) -0.026(9) 0.032(10) -0.006(11)
C17 0.098(9) 0.060(8) 0.076(7) -0.004(6) 0.003(6) -0.018(7)
C18 0.034(4) 0.050(6) 0.065(6) -0.014(5) 0.008(4) 0.005(4)
C19 0.052(6) 0.058(7) 0.139(11) -0.001(7) 0.007(6) 0.021(5)
C20 0.094(9) 0.115(12) 0.082(8) 0.000(8) 0.047(7) 0.025(8)
C21 0.048(5) 0.022(4) 0.063(5) 0.000(4) -0.014(4) -0.001(4)
C22 0.072(8) 0.124(12) 0.124(11) -0.028(10) -0.041(8) 0.043(8)
C23 0.111(10) 0.076(9) 0.123(11) -0.023(8) -0.057(9) 0.006(8)
C24 0.207(11) 0.191(11) 0.201(11) 0.014(9) 0.020(9) -0.002(9)
C25 0.223(11) 0.217(12) 0.234(11) 0.004(9) 0.012(9) 0.010(9)
C26 0.121(6) 0.128(6) 0.112(6) 0.000(5) 0.027(5) 0.005(5)
Ho1 0.0348(2) 0.0202(2) 0.0452(2) -0.00080(15) 0.00037(15) 0.00247(14)
Mo1 0.0523(4) 0.0185(4) 0.0381(4) 0.0004(3) -0.0007(3) 0.0004(3)
N1 0.049(4) 0.029(4) 0.049(4) -0.003(3) -0.001(3) -0.001(3)
N2 0.138(9) 0.058(6) 0.051(5) 0.014(5) -0.016(5) 0.015(6)
N3 0.092(7) 0.065(7) 0.106(7) 0.011(6) -0.044(6) -0.020(6)
N4 0.182(11) 0.059(7) 0.058(6) -0.016(5) 0.038(6) 0.009(7)
N5 0.051(4) 0.016(4) 0.059(4) 0.002(3) 0.005(3) 0.000(3)
N6 0.086(7) 0.083(7) 0.071(6) 0.023(5) -0.035(5) -0.018(5)
N7 0.086(7) 0.060(6) 0.076(6) -0.006(5) 0.041(5) -0.017(5)
N8 0.092(7) 0.097(9) 0.106(8) -0.002(6) 0.037(6) -0.026(7)
N9 0.068(5) 0.051(5) 0.071(5) 0.000(4) -0.028(4) 0.000(4)
N10 0.041(4) 0.041(5) 0.081(5) -0.002(4) 0.014(4) 0.005(3)
N11 0.108(7) 0.065(7) 0.062(5) 0.027(5) 0.014(5) 0.006(5)
N12 0.040(4) 0.072(7) 0.101(7) 0.014(5) -0.013(4) 0.017(4)
N13 0.124(6) 0.132(6) 0.108(6) 0.013(5) 0.057(5) 0.027(5)
N14 0.119(8) 0.055(6) 0.061(5) -0.028(5) -0.022(5) 0.005(5)
O1 0.088(4) 0.069(4) 0.082(4) 0.004(3) 0.053(3) 0.002(3)
O2 0.051(4) 0.037(4) 0.064(4) -0.005(3) -0.016(3) 0.002(3)
O3 0.045(3) 0.049(4) 0.062(4) 0.000(3) 0.011(3) 0.014(3)
O4 0.078(4) 0.033(4) 0.060(4) -0.016(3) -0.019(3) 0.006(3)
O5 0.099(5) 0.044(4) 0.046(4) 0.007(3) 0.011(3) -0.006(4)
O6 0.050(4) 0.055(5) 0.160(8) -0.033(5) -0.033(5) 0.030(4)

loop_
_atom_type_symbol
_atom_type_description
_atom_type_scat_dispersion_real
_atom_type_scat_dispersion_imag
_atom_type_scat_source
C C 0.0033 0.0016 'International Tables Vol C Tables 4.2.6.8 and 6.1.1.4'
H H 0.0000 0.0000 'International Tables Vol C Tables 4.2.6.8 and 6.1.1.4'
Ho Ho -0.2175 4.6783 'International Tables Vol C Tables 4.2.6.8 and 6.1.1.4'
Mo Mo -1.6832 0.6857 'International Tables Vol C Tables 4.2.6.8 and 6.1.1.4'
N N 0.0061 0.0033 'International Tables Vol C Tables 4.2.6.8 and 6.1.1.4'
O O 0.0106 0.0060 'International Tables Vol C Tables 4.2.6.8 and 6.1.1.4'

loop_
_geom_angle_atom_site_label_1
_geom_angle_atom_site_label_2
_geom_angle_atom_site_label_3
_geom_angle
_geom_angle_site_symmetry_1
_geom_angle_site_symmetry_3
N7 C1 Mo1 176.9(10) . .
N3 C2 Mo1 176.6(10) . .
N5 C3 Mo1 177.1(7) . .
N4 C4 Mo1 178.4(12) . .
N8 C5 Mo1 179.3(11) . .
N2 C6 Mo1 179.2(9) . .
N1 C7 Mo1 178.1(7) . .
N6 C8 Mo1 177.0(10) . .
N11 C9 H9A 109.5 . .
N11 C9 H9B 109.5 . .
H9A C9 H9B 109.5 . .
N11 C9 H9C 109.5 . .
H9A C9 H9C 109.5 . .
H9B C9 H9C 109.5 . .
N11 C10 H10A 109.5 . .
N11 C10 H10B 109.5 . .
H10A C10 H10B 109.5 . .
N11 C10 H10C 109.5 . .
H10A C10 H10C 109.5 . .
H10B C10 H10C 109.5 . .
O5 C11 N11 126.4(12) . .
O5 C11 H11 116.8 . .
N11 C11 H11 116.8 . .
N12 C12 H12A 109.5 . .
N12 C12 H12B 109.5 . .
H12A C12 H12B 109.5 . .
N12 C12 H12C 109.5 . .
H12A C12 H12C 109.5 . .
H12B C12 H12C 109.5 . .
N12 C13 H13A 109.5 . .
N12 C13 H13B 109.5 . .
H13A C13 H13B 109.5 . .
N12 C13 H13C 109.5 . .
H13A C13 H13C 109.5 . .
H13B C13 H13C 109.5 . .
O6 C14 N12 137.0(18) . .
O6 C14 H14 111.5 . .
N12 C14 H14 111.5 . .
N14 C15 H15A 109.5 . .
N14 C15 H15B 109.5 . .
H15A C15 H15B 109.5 . .
N14 C15 H15C 109.5 . .
H15A C15 H15C 109.5 . .
H15B C15 H15C 109.5 . .
N14 C16 H16A 109.5 . .
N14 C16 H16B 109.5 . .
H16A C16 H16B 109.5 . .
N14 C16 H16C 109.5 . .
H16A C16 H16C 109.5 . .
H16B C16 H16C 109.5 . .
O4 C17 N14 128.0(12) . .
O4 C17 H17 116.0 . .
N14 C17 H17 116.0 . .
O3 C18 N10 123.8(9) . .
O3 C18 H18 118.1 . .
N10 C18 H18 118.1 . .
N10 C19 H19A 109.5 . .
N10 C19 H19B 109.5 . .
H19A C19 H19B 109.5 . .
N10 C19 H19C 109.5 . .
H19A C19 H19C 109.5 . .
H19B C19 H19C 109.5 . .
N10 C20 H20A 109.5 . .
N10 C20 H20B 109.5 . .
H20A C20 H20B 109.5 . .
N10 C20 H20C 109.5 . .
H20A C20 H20C 109.5 . .
H20B C20 H20C 109.5 . .
O2 C21 N9 123.0(8) . .
O2 C21 H21 118.5 . .
N9 C21 H21 118.5 . .
N9 C22 H22A 109.5 . .
N9 C22 H22B 109.5 . .
H22A C22 H22B 109.5 . .
N9 C22 H22C 109.5 . .
H22A C22 H22C 109.5 . .
H22B C22 H22C 109.5 . .
N9 C23 H23A 109.5 . .
N9 C23 H23B 109.5 . .
H23A C23 H23B 109.5 . .
N9 C23 H23C 109.5 . .
H23A C23 H23C 109.5 . .
H23B C23 H23C 109.5 . .
N13 C24 H24A 109.5 . .
N13 C24 H24B 109.5 . .
H24A C24 H24B 109.5 . .
N13 C24 H24C 109.5 . .
H24A C24 H24C 109.5 . .
H24B C24 H24C 109.5 . .
N13 C25 H25A 109.5 . .
N13 C25 H25B 109.4 . .
H25A C25 H25B 109.5 . .
N13 C25 H25C 109.5 . .
H25A C25 H25C 109.5 . .
H25B C25 H25C 109.5 . .
O1 C26 N13 145(2) . .
O1 C26 H26 107.6 . .
N13 C26 H26 107.6 . .
O6 Ho1 O5 78.2(3) . .
O6 Ho1 O1 74.4(3) . .
O5 Ho1 O1 140.6(3) . .
O6 Ho1 O4 72.7(3) . .
O5 Ho1 O4 78.7(2) . .
O1 Ho1 O4 118.3(3) . .
O6 Ho1 O3 140.1(3) . .
O5 Ho1 O3 74.2(2) . .
O1 Ho1 O3 142.5(3) . .
O4 Ho1 O3 74.1(2) . .
O6 Ho1 O2 145.7(3) . .
O5 Ho1 O2 110.0(2) . .
O1 Ho1 O2 79.9(3) . .
O4 Ho1 O2 140.9(2) . .
O3 Ho1 O2 72.2(2) . .
O6 Ho1 N5 114.1(3) . 1_565
O5 Ho1 N5 144.6(2) . 1_565
O1 Ho1 N5 73.7(2) . 1_565
O4 Ho1 N5 74.4(2) . 1_565
O3 Ho1 N5 76.7(2) . 1_565
O2 Ho1 N5 79.1(2) . 1_565
O6 Ho1 N1 77.2(2) . .
O5 Ho1 N1 70.4(2) . .
O1 Ho1 N1 76.2(3) . .
O4 Ho1 N1 140.4(2) . .
O3 Ho1 N1 118.4(2) . .
O2 Ho1 N1 74.8(2) . .
N5 Ho1 N1 143.0(2) 1_565 .
C5 Mo1 C6 78.8(4) . .
C5 Mo1 C3 116.5(3) . .
C6 Mo1 C3 141.4(3) . .
C5 Mo1 C2 141.4(4) . .
C6 Mo1 C2 72.7(4) . .
C3 Mo1 C2 75.2(3) . .
C5 Mo1 C4 71.4(4) . .
C6 Mo1 C4 80.7(4) . .
C3 Mo1 C4 72.5(3) . .
C2 Mo1 C4 78.7(4) . .
C5 Mo1 C7 75.6(3) . .
C6 Mo1 C7 71.4(3) . .
C3 Mo1 C7 144.5(3) . .
C2 Mo1 C7 117.5(3) . .
C4 Mo1 C7 140.1(3) . .
C5 Mo1 C8 73.8(4) . .
C6 Mo1 C8 143.5(3) . .
C3 Mo1 C8 73.8(3) . .
C2 Mo1 C8 141.9(3) . .
C4 Mo1 C8 111.8(4) . .
C7 Mo1 C8 78.7(3) . .
C5 Mo1 C1 141.3(3) . .
C6 Mo1 C1 112.7(4) . .
C3 Mo1 C1 78.3(3) . .
C2 Mo1 C1 75.2(4) . .
C4 Mo1 C1 144.9(4) . .
C7 Mo1 C1 74.0(3) . .
C8 Mo1 C1 77.3(4) . .
C7 N1 Ho1 172.5(6) . .
C3 N5 Ho1 174.2(6) . 1_545
C21 N9 C23 122.6(9) . .
C21 N9 C22 120.8(8) . .
C23 N9 C22 116.7(9) . .
C18 N10 C19 121.4(9) . .
C18 N10 C20 119.7(8) . .
C19 N10 C20 118.9(8) . .
C11 N11 C9 120.3(11) . .
C11 N11 C10 124.5(13) . .
C9 N11 C10 115.1(12) . .
C14 N12 C12 125.7(17) . .
C14 N12 C13 120.6(14) . .
C12 N12 C13 113.7(15) . .
C26 N13 C25 127.3(18) . .
C26 N13 C24 120.3(18) . .
C25 N13 C24 108.4(18) . .
C17 N14 C16 122.1(12) . .
C17 N14 C15 117.5(12) . .
C16 N14 C15 119.7(11) . .
C26 O1 Ho1 158.1(12) . .
C21 O2 Ho1 138.9(6) . .
C18 O3 Ho1 131.5(6) . .
C17 O4 Ho1 132.9(7) . .
C11 O5 Ho1 140.6(8) . .
C14 O6 Ho1 146.1(10) . .

loop_
_geom_bond_atom_site_label_1
_geom_bond_atom_site_label_2
_geom_bond_distance
_geom_bond_site_symmetry_2
C1 N7 1.129(12) .
C1 Mo1 2.170(10) .
C2 N3 1.143(12) .
C2 Mo1 2.163(10) .
C3 N5 1.145(10) .
C3 Mo1 2.157(8) .
C4 N4 1.119(12) .
C4 Mo1 2.166(10) .
C5 N8 1.138(12) .
C5 Mo1 2.151(10) .
C6 N2 1.136(11) .
C6 Mo1 2.156(9) .
C7 N1 1.145(10) .
C7 Mo1 2.166(9) .
C8 N6 1.136(12) .
C8 Mo1 2.167(10) .
C9 N11 1.401(17) .
C9 H9A 0.9600 .
C9 H9B 0.9600 .
C9 H9C 0.9600 .
C10 N11 1.441(16) .
C10 H10A 0.9600 .
C10 H10B 0.9600 .
C10 H10C 0.9600 .
C11 O5 1.193(12) .
C11 N11 1.289(14) .
C11 H11 0.9300 .
C12 N12 1.374(17) .
C12 H12A 0.9600 .
C12 H12B 0.9600 .
C12 H12C 0.9600 .
C13 N12 1.437(18) .
C13 H13A 0.9600 .
C13 H13B 0.9600 .
C13 H13C 0.9600 .
C14 O6 1.103(16) .
C14 N12 1.274(14) .
C14 H14 0.9300 .
C15 N14 1.46(2) .
C15 H15A 0.9600 .
C15 H15B 0.9600 .
C15 H15C 0.9600 .
C16 N14 1.435(16) .
C16 H16A 0.9600 .
C16 H16B 0.9600 .
C16 H16C 0.9600 .
C17 O4 1.221(13) .
C17 N14 1.268(13) .
C17 H17 0.9300 .
C18 O3 1.240(10) .
C18 N10 1.296(10) .
C18 H18 0.9300 .
C19 N10 1.461(13) .
C19 H19A 0.9600 .
C19 H19B 0.9600 .
C19 H19C 0.9600 .
C20 N10 1.474(13) .
C20 H20A 0.9600 .
C20 H20B 0.9600 .
C20 H20C 0.9600 .
C21 O2 1.237(10) .
C21 N9 1.308(11) .
C21 H21 0.9300 .
C22 N9 1.457(14) .
C22 H22A 0.9600 .
C22 H22B 0.9600 .
C22 H22C 0.9600 .
C23 N9 1.455(13) .
C23 H23A 0.9600 .
C23 H23B 0.9600 .
C23 H23C 0.9600 .
C24 N13 1.393(10) .
C24 H24A 0.9600 .
C24 H24B 0.9600 .
C24 H24C 0.9600 .
C25 N13 1.387(10) .
C25 H25A 0.9600 .
C25 H25B 0.9600 .
C25 H25C 0.9600 .
C26 O1 1.059(17) .
C26 N13 1.263(18) .
C26 H26 0.9300 .
Ho1 O6 2.281(7) .
Ho1 O5 2.300(6) .
Ho1 O1 2.305(7) .
Ho1 O4 2.339(6) .
Ho1 O3 2.341(6) .
Ho1 O2 2.346(6) .
Ho1 N5 2.471(6) 1_565
Ho1 N1 2.501(7) .
N5 Ho1 2.471(6) 1_545

loop_
_geom_torsion_atom_site_label_1
_geom_torsion_atom_site_label_2
_geom_torsion_atom_site_label_3
_geom_torsion_atom_site_label_4
_geom_torsion
_geom_torsion_site_symmetry_1
_geom_torsion_site_symmetry_4
N8 C5 Mo1 C6 -161(100) . .
N8 C5 Mo1 C3 -18(97) . .
N8 C5 Mo1 C2 -118(97) . .
N8 C5 Mo1 C4 -77(97) . .
N8 C5 Mo1 C7 126(97) . .
N8 C5 Mo1 C8 44(97) . .
N8 C5 Mo1 C1 87(97) . .
N2 C6 Mo1 C5 115(74) . .
N2 C6 Mo1 C3 -4(75) . .
N2 C6 Mo1 C2 -39(74) . .
N2 C6 Mo1 C4 42(74) . .
N2 C6 Mo1 C7 -167(100) . .
N2 C6 Mo1 C8 157(74) . .
N2 C6 Mo1 C1 -104(74) . .
N5 C3 Mo1 C5 -161(14) . .
N5 C3 Mo1 C6 -55(14) . .
N5 C3 Mo1 C2 -21(14) . .
N5 C3 Mo1 C4 -104(14) . .
N5 C3 Mo1 C7 96(14) . .
N5 C3 Mo1 C8 137(14) . .
N5 C3 Mo1 C1 57(14) . .
N3 C2 Mo1 C5 180(100) . .
N3 C2 Mo1 C6 -136(16) . .
N3 C2 Mo1 C3 66(16) . .
N3 C2 Mo1 C4 140(16) . .
N3 C2 Mo1 C7 -79(16) . .
N3 C2 Mo1 C8 29(16) . .
N3 C2 Mo1 C1 -16(16) . .
N4 C4 Mo1 C5 36(34) . .
N4 C4 Mo1 C6 117(35) . .
N4 C4 Mo1 C3 -91(35) . .
N4 C4 Mo1 C2 -169(35) . .
N4 C4 Mo1 C7 71(35) . .
N4 C4 Mo1 C8 -28(35) . .
N4 C4 Mo1 C1 -127(34) . .
N1 C7 Mo1 C5 24(23) . .
N1 C7 Mo1 C6 -58(23) . .
N1 C7 Mo1 C3 140(23) . .
N1 C7 Mo1 C2 -116(23) . .
N1 C7 Mo1 C4 -10(23) . .
N1 C7 Mo1 C8 100(23) . .
N1 C7 Mo1 C1 -180(100) . .
N6 C8 Mo1 C5 161(17) . .
N6 C8 Mo1 C6 119(16) . .
N6 C8 Mo1 C3 -74(17) . .
N6 C8 Mo1 C2 -37(17) . .
N6 C8 Mo1 C4 -137(17) . .
N6 C8 Mo1 C7 83(17) . .
N6 C8 Mo1 C1 8(17) . .
N7 C1 Mo1 C5 -61(15) . .
N7 C1 Mo1 C6 -161(15) . .
N7 C1 Mo1 C3 58(15) . .
N7 C1 Mo1 C2 135(15) . .
N7 C1 Mo1 C4 92(15) . .
N7 C1 Mo1 C7 -100(15) . .
N7 C1 Mo1 C8 -18(15) . .
Mo1 C7 N1 Ho1 -47(26) . .
O6 Ho1 N1 C7 -27(5) . .
O5 Ho1 N1 C7 -108(5) . .
O1 Ho1 N1 C7 50(5) . .
O4 Ho1 N1 C7 -68(5) . .
O3 Ho1 N1 C7 -167(5) . .
O2 Ho1 N1 C7 133(5) . .
N5 Ho1 N1 C7 87(5) 1_565 .
Mo1 C3 N5 Ho1 -50(18) . 1_545
O2 C21 N9 C23 -179.1(11) . .
O2 C21 N9 C22 -0.4(16) . .
O3 C18 N10 C19 180.0(9) . .
O3 C18 N10 C20 -1.6(15) . .
O5 C11 N11 C9 3(2) . .
O5 C11 N11 C10 -174.5(15) . .
O6 C14 N12 C12 10(3) . .
O6 C14 N12 C13 -169.7(19) . .
O1 C26 N13 C25 -21(5) . .
O1 C26 N13 C24 -176(3) . .
O4 C17 N14 C16 -178.3(13) . .
O4 C17 N14 C15 -8(2) . .
N13 C26 O1 Ho1 162(2) . .
O6 Ho1 O1 C26 -121(3) . .
O5 Ho1 O1 C26 -168(3) . .
O4 Ho1 O1 C26 -61(3) . .
O3 Ho1 O1 C26 40(3) . .
O2 Ho1 O1 C26 82(3) . .
N5 Ho1 O1 C26 1(3) 1_565 .
N1 Ho1 O1 C26 159(3) . .
N9 C21 O2 Ho1 173.3(7) . .
O6 Ho1 O2 C21 11.7(12) . .
O5 Ho1 O2 C21 -86.8(9) . .
O1 Ho1 O2 C21 53.6(9) . .
O4 Ho1 O2 C21 176.6(8) . .
O3 Ho1 O2 C21 -151.8(10) . .
N5 Ho1 O2 C21 128.8(9) 1_565 .
N1 Ho1 O2 C21 -24.7(9) . .
N10 C18 O3 Ho1 179.1(6) . .
O6 Ho1 O3 C18 153.5(7) . .
O5 Ho1 O3 C18 -158.6(8) . .
O1 Ho1 O3 C18 3.0(10) . .
O4 Ho1 O3 C18 119.0(8) . .
O2 Ho1 O3 C18 -40.9(8) . .
N5 Ho1 O3 C18 41.7(8) 1_565 .
N1 Ho1 O3 C18 -101.9(8) . .
N14 C17 O4 Ho1 169.9(9) . .
O6 Ho1 O4 C17 160.8(11) . .
O5 Ho1 O4 C17 -118.1(10) . .
O1 Ho1 O4 C17 100.0(10) . .
O3 Ho1 O4 C17 -41.5(10) . .
O2 Ho1 O4 C17 -10.3(12) . .
N5 Ho1 O4 C17 38.7(10) 1_565 .
N1 Ho1 O4 C17 -157.0(9) . .
N11 C11 O5 Ho1 -164.8(9) . .
O6 Ho1 O5 C11 103.8(12) . .
O1 Ho1 O5 C11 150.6(12) . .
O4 Ho1 O5 C11 29.4(12) . .
O3 Ho1 O5 C11 -47.1(12) . .
O2 Ho1 O5 C11 -110.9(12) . .
N5 Ho1 O5 C11 -11.5(14) 1_565 .
N1 Ho1 O5 C11 -175.8(13) . .
N12 C14 O6 Ho1 -150.8(14) . .
O5 Ho1 O6 C14 84(2) . .
O1 Ho1 O6 C14 -67(2) . .
O4 Ho1 O6 C14 166(2) . .
O3 Ho1 O6 C14 131(2) . .
O2 Ho1 O6 C14 -24(2) . .
N5 Ho1 O6 C14 -131(2) 1_565 .
N1 Ho1 O6 C14 12(2) . .
